data_4310232
loop_
_publ_author_name
'Tobias K. Heinrich'
'Werner Kraus'
'Hans-J\"urgen Pietzsch'
'Sepp Seifert'
'Christoph Smuda'
'Hartmut Spies'

_publ_contact_author
;
      Hans-J\"urgen Pietzsch
      Forschungszentrum Rossendorf,
      Institut f\"ur Bioanorganische und Radiopharmazeutische Chemie, 
      Postfach 510119, 
    D-01314 Dresden
     Germany
;
_publ_contact_author_email h.j.pietzsch@fz-rossendorf.de
_publ_contact_author_fax '+49 351 260 3232'
_publ_section_title
;
Novel Rhenium Chelate System Derived from Dimercaptosuccinic Acid for the
Selective Labeling of Biomolecules
;
_journal_name_full 'Inorganic Chemistry'
_journal_page_first 9930
_journal_page_last 9937
_journal_paper_doi 10.1021/ic051148s
_journal_volume 44
_journal_year 2005
_chemical_formula_sum 'C31 H60 N5 O6 Re S4'
_chemical_formula_weight 913.28
_chemical_name_systematic
; 
 ? 
;
_space_group_IT_number 2
_symmetry_cell_setting triclinic
_symmetry_space_group_name_Hall '-P 1'
_symmetry_space_group_name_H-M 'P -1'
_atom_sites_solution_hydrogens geom
_atom_sites_solution_primary direct
_atom_sites_solution_secondary difmap
_audit_creation_method SHELXL-97
_cell_angle_alpha 98.539(11)
_cell_angle_beta 97.841(11)
_cell_angle_gamma 108.967(10)
_cell_formula_units_Z 2
_cell_length_a 10.576(6)
_cell_length_b 12.616(7)
_cell_length_c 16.991(9)
_cell_measurement_reflns_used 941
_cell_measurement_temperature 273(2)
_cell_measurement_theta_max 22.915
_cell_measurement_theta_min 2.491
_cell_volume 2078(2)
_computing_cell_refinement 'SAINT (Bruker, 1999)'
_computing_data_collection 'SMART (Bruker, 1999)'
_computing_data_reduction SAINT
_computing_molecular_graphics 'SHELXTL-NT (Sheldrick, 1999)'
_computing_publication_material 'SHELXL-97 (Sheldrick, 1997)'
_computing_structure_refinement 'SHELXL-97 (Sheldrick, 1997)'
_computing_structure_solution 'SHELXS-97 (Sheldrick, 1990)'
_diffrn_ambient_temperature 273(2)
_diffrn_measured_fraction_theta_full 0.989
_diffrn_measured_fraction_theta_max 0.989
_diffrn_measurement_device_type 'SMART CCD area detector'
_diffrn_measurement_method omega-scan
_diffrn_radiation_monochromator graphite
_diffrn_radiation_source 'fine-focus sealed tube'
_diffrn_radiation_type MoK\a
_diffrn_radiation_wavelength 0.71073
_diffrn_reflns_av_R_equivalents 0.0425
_diffrn_reflns_av_sigmaI/netI 0.0847
_diffrn_reflns_limit_h_max 12
_diffrn_reflns_limit_h_min -12
_diffrn_reflns_limit_k_max 15
_diffrn_reflns_limit_k_min -14
_diffrn_reflns_limit_l_max 15
_diffrn_reflns_limit_l_min -20
_diffrn_reflns_number 10496
_diffrn_reflns_theta_full 25.00
_diffrn_reflns_theta_max 25.00
_diffrn_reflns_theta_min 1.92
_diffrn_standards_interval_count 0
_diffrn_standards_interval_time 0
_diffrn_standards_number 0
_exptl_absorpt_coefficient_mu 3.167
_exptl_absorpt_correction_T_max 0.504
_exptl_absorpt_correction_T_min 0.350
_exptl_absorpt_correction_type multi-scan
_exptl_absorpt_process_details 'SADABS; Sheldrick, 1996'
_exptl_crystal_colour orange
_exptl_crystal_density_diffrn 1.459
_exptl_crystal_density_method 'not measured'
_exptl_crystal_description block
_exptl_crystal_F_000 936
_exptl_crystal_size_max 0.02
_exptl_crystal_size_mid 0.015
_exptl_crystal_size_min 0.01
_refine_diff_density_max 1.705
_refine_diff_density_min -1.437
_refine_diff_density_rms 0.096
_refine_ls_extinction_method none
_refine_ls_goodness_of_fit_ref 0.852
_refine_ls_hydrogen_treatment mixed
_refine_ls_matrix_type full
_refine_ls_number_parameters 448
_refine_ls_number_reflns 7245
_refine_ls_number_restraints 9
_refine_ls_restrained_S_all 0.852
_refine_ls_R_factor_all 0.0641
_refine_ls_R_factor_gt 0.0403
_refine_ls_shift/su_max 0.001
_refine_ls_shift/su_mean 0.000
_refine_ls_structure_factor_coef Fsqd
_refine_ls_weighting_details 'calc w=1/[\s^2^(Fo^2^)+(0.0363P)^2^+0.0000P] where P=(Fo^2^+2Fc^2^)/3'
_refine_ls_weighting_scheme calc
_refine_ls_wR_factor_gt 0.0734
_refine_ls_wR_factor_ref 0.0770
_reflns_number_gt 5245
_reflns_number_total 7245
_reflns_threshold_expression >2sigma(I)
_cod_data_source_file ic051148ssi20050711_095159_1.cif
_cod_data_source_block 5g-a
_cod_database_code 4310232

loop_
_symmetry_equiv_pos_as_xyz
'x, y, z'
'-x, -y, -z'

loop_
_atom_site_label
_atom_site_type_symbol
_atom_site_fract_x
_atom_site_fract_y
_atom_site_fract_z
_atom_site_U_iso_or_equiv
_atom_site_adp_type
_atom_site_occupancy
_atom_site_symmetry_multiplicity
_atom_site_calc_flag
_atom_site_refinement_flags
_atom_site_disorder_assembly
_atom_site_disorder_group
Re Re 0.69352(3) 0.86301(2) 0.717655(15) 0.04298(9) Uani 1 1 d . . .
S1 S 0.66241(14) 1.00987(12) 0.65920(9) 0.0471(4) Uani 1 1 d . . .
S2 S 0.91587(15) 0.98621(14) 0.76467(10) 0.0541(4) Uani 1 1 d . . .
S3 S 0.73452(15) 0.80998(13) 0.84115(9) 0.0519(4) Uani 1 1 d . . .
S4 S 0.47215(14) 0.82343(12) 0.73714(9) 0.0468(4) Uani 1 1 d . . .
O1 O 0.6932(4) 0.7603(3) 0.6429(2) 0.0604(11) Uani 1 1 d . . .
O2 O 1.0637(5) 1.2682(4) 0.8335(3) 0.0851(15) Uani 1 1 d . . .
O3 O 0.5439(4) 0.9213(3) 0.9354(2) 0.0522(10) Uani 1 1 d . . .
O4 O 0.8991(4) 1.2918(4) 0.6556(2) 0.0599(11) Uani 1 1 d . . .
O5 O 0.2904(4) 0.7173(3) 0.8803(2) 0.0597(11) Uani 1 1 d . . .
N1 N 0.8357(6) 1.2186(4) 0.8088(3) 0.0651(15) Uani 1 1 d . . .
H1B H 0.7607 1.1745 0.7768 0.078 Uiso 1 1 calc R . .
N2 N 0.7585(6) 1.1020(5) 1.0305(3) 0.0532(13) Uani 1 1 d D . .
H2C H 0.739(5) 1.148(3) 1.069(2) 0.039(16) Uiso 1 1 d D . .
H2D H 0.673(2) 1.056(4) 1.007(3) 0.07(2) Uiso 1 1 d D . .
N3 N 0.5990(5) 0.8098(4) 1.0154(3) 0.0515(12) Uani 1 1 d . . .
H3A H 0.6108 0.7458 1.0174 0.062 Uiso 1 1 calc R . .
N4 N 0.7671(5) 1.1843(4) 0.5374(3) 0.0484(12) Uani 1 1 d . . .
N5 N 0.2142(5) 0.5861(4) 0.7641(3) 0.0450(12) Uani 1 1 d . . .
C1 C 0.8359(5) 1.0897(5) 0.6442(3) 0.0411(13) Uani 1 1 d . . .
H1C H 0.8586 1.0400 0.6027 0.049 Uiso 1 1 calc R . .
C2 C 0.9411(5) 1.1162(5) 0.7217(3) 0.0431(14) Uani 1 1 d . . .
H2B H 1.0306 1.1361 0.7062 0.052 Uiso 1 1 calc R . .
C3 C 0.9520(7) 1.2097(5) 0.7917(4) 0.0557(16) Uani 1 1 d . . .
C4 C 0.8272(9) 1.2974(6) 0.8776(4) 0.091(3) Uani 1 1 d . . .
H4A H 0.7775 1.3442 0.8587 0.109 Uiso 1 1 calc R . .
H4B H 0.9183 1.3478 0.9050 0.109 Uiso 1 1 calc R . .
C5 C 0.7550(8) 1.2317(6) 0.9370(4) 0.082(2) Uani 1 1 d . . .
H5A H 0.7391 1.2850 0.9784 0.099 Uiso 1 1 calc R . .
H5B H 0.6670 1.1769 0.9081 0.099 Uiso 1 1 calc R . .
C6 C 0.8336(8) 1.1713(6) 0.9757(4) 0.075(2) Uani 1 1 d . . .
H6A H 0.9196 1.2264 1.0072 0.089 Uiso 1 1 calc R . .
H6B H 0.8538 1.1209 0.9343 0.089 Uiso 1 1 calc R . .
C7 C 0.8322(6) 1.0319(6) 1.0642(4) 0.0640(18) Uani 1 1 d . . .
H7A H 0.9236 1.0814 1.0917 0.077 Uiso 1 1 calc R . .
H7B H 0.8402 0.9777 1.0200 0.077 Uiso 1 1 calc R . .
C8 C 0.7607(6) 0.9671(6) 1.1232(4) 0.0647(18) Uani 1 1 d . . .
H8A H 0.8134 0.9228 1.1427 0.078 Uiso 1 1 calc R . .
H8B H 0.7613 1.0225 1.1696 0.078 Uiso 1 1 calc R . .
C9 C 0.6164(6) 0.8877(5) 1.0909(3) 0.0579(16) Uani 1 1 d . . .
H9A H 0.5858 0.8435 1.1311 0.070 Uiso 1 1 calc R . .
H9B H 0.5589 0.9330 1.0827 0.070 Uiso 1 1 calc R . .
C10 C 0.5655(5) 0.8325(5) 0.9424(3) 0.0467(14) Uani 1 1 d . . .
C11 C 0.5685(6) 0.7467(5) 0.8711(3) 0.0448(14) Uani 1 1 d . . .
H11A H 0.5686 0.6774 0.8906 0.054 Uiso 1 1 calc R . .
C12 C 0.4549(6) 0.7112(4) 0.7978(3) 0.0423(14) Uani 1 1 d . . .
H12A H 0.4633 0.6456 0.7629 0.051 Uiso 1 1 calc R . .
C13 C 0.8367(6) 1.1970(6) 0.6119(4) 0.0472(15) Uani 1 1 d . . .
C14 C 0.7515(7) 1.2869(5) 0.5126(4) 0.0624(18) Uani 1 1 d . . .
H14A H 0.8395 1.3484 0.5272 0.075 Uiso 1 1 calc R . .
H14B H 0.7236 1.2707 0.4540 0.075 Uiso 1 1 calc R . .
C15 C 0.6526(11) 1.3264(8) 0.5490(6) 0.117(4) Uani 1 1 d . . .
H15A H 0.6993 1.3577 0.6057 0.141 Uiso 1 1 calc R . .
C16 C 0.5300(10) 1.2478(8) 0.5555(7) 0.151(5) Uani 1 1 d . . .
H16A H 0.5466 1.1869 0.5779 0.226 Uiso 1 1 calc R . .
H16B H 0.4722 1.2170 0.5028 0.226 Uiso 1 1 calc R . .
H16C H 0.4862 1.2850 0.5905 0.226 Uiso 1 1 calc R . .
C17 C 0.6387(11) 1.4307(8) 0.5198(6) 0.151(5) Uani 1 1 d . . .
H17A H 0.5769 1.4563 0.5470 0.226 Uiso 1 1 calc R . .
H17B H 0.6041 1.4111 0.4623 0.226 Uiso 1 1 calc R . .
H17C H 0.7264 1.4908 0.5316 0.226 Uiso 1 1 calc R . .
C18 C 0.7079(6) 1.0778(5) 0.4757(3) 0.0510(15) Uani 1 1 d . . .
H18A H 0.6142 1.0675 0.4535 0.061 Uiso 1 1 calc R . .
H18B H 0.7069 1.0139 0.5013 0.061 Uiso 1 1 calc R . .
C19 C 0.7867(7) 1.0767(6) 0.4058(4) 0.0620(18) Uani 1 1 d . . .
H19A H 0.7815 1.1386 0.3783 0.074 Uiso 1 1 calc R . .
C20 C 0.9322(8) 1.0958(8) 0.4343(5) 0.117(3) Uani 1 1 d . . .
H20A H 0.9768 1.0956 0.3888 0.175 Uiso 1 1 calc R . .
H20B H 0.9399 1.0360 0.4614 0.175 Uiso 1 1 calc R . .
H20C H 0.9745 1.1685 0.4714 0.175 Uiso 1 1 calc R . .
C21 C 0.7145(8) 0.9636(7) 0.3452(4) 0.096(3) Uani 1 1 d . . .
H21A H 0.7621 0.9610 0.3011 0.144 Uiso 1 1 calc R . .
H21B H 0.6226 0.9571 0.3246 0.144 Uiso 1 1 calc R . .
H21C H 0.7134 0.9013 0.3717 0.144 Uiso 1 1 calc R . .
C22 C 0.3124(6) 0.6706(5) 0.8167(4) 0.0461(14) Uani 1 1 d . . .
C23 C 0.2296(6) 0.5241(5) 0.6873(3) 0.0534(16) Uani 1 1 d . . .
H23A H 0.3106 0.5711 0.6713 0.064 Uiso 1 1 calc R . .
H23B H 0.1519 0.5136 0.6454 0.064 Uiso 1 1 calc R . .
C24 C 0.2406(7) 0.4076(5) 0.6913(4) 0.067(2) Uani 1 1 d . . .
H24A H 0.1644 0.3653 0.7146 0.080 Uiso 1 1 calc R . .
C25 C 0.3707(8) 0.4139(6) 0.7445(5) 0.101(3) Uani 1 1 d . . .
H25A H 0.3790 0.4558 0.7981 0.151 Uiso 1 1 calc R . .
H25B H 0.4474 0.4522 0.7220 0.151 Uiso 1 1 calc R . .
H25C H 0.3685 0.3379 0.7472 0.151 Uiso 1 1 calc R . .
C26 C 0.2225(8) 0.3416(6) 0.6057(5) 0.100(3) Uani 1 1 d . . .
H26A H 0.1396 0.3398 0.5734 0.151 Uiso 1 1 calc R . .
H26B H 0.2179 0.2648 0.6074 0.151 Uiso 1 1 calc R . .
H26C H 0.2984 0.3786 0.5822 0.151 Uiso 1 1 calc R . .
C27 C 0.0764(6) 0.5474(5) 0.7821(4) 0.0539(16) Uani 1 1 d . . .
H27A H 0.0835 0.5662 0.8404 0.065 Uiso 1 1 calc R . .
H27B H 0.0369 0.4647 0.7651 0.065 Uiso 1 1 calc R . .
C28 C -0.0191(8) 0.5987(7) 0.7417(6) 0.102(3) Uani 1 1 d . . .
H28A H -0.0401 0.5546 0.6860 0.123 Uiso 1 1 calc R . .
C29 C 0.0172(11) 0.7010(11) 0.7284(10) 0.226(8) Uani 1 1 d . . .
H29A H -0.0589 0.7113 0.6969 0.339 Uiso 1 1 calc R . .
H29B H 0.0905 0.7130 0.6992 0.339 Uiso 1 1 calc R . .
H29C H 0.0470 0.7551 0.7792 0.339 Uiso 1 1 calc R . .
C30 C -0.1581(7) 0.5518(6) 0.7655(5) 0.104(3) Uani 1 1 d . . .
H30A H -0.2210 0.5803 0.7372 0.156 Uiso 1 1 calc R . .
H30B H -0.1487 0.5761 0.8230 0.156 Uiso 1 1 calc R . .
H30C H -0.1920 0.4697 0.7513 0.156 Uiso 1 1 calc R . .
C31 C 1.2935(15) 1.4688(10) 0.9907(8) 0.151(5) Uani 1 1 d D . .
O6 O 1.2827(7) 1.3618(6) 0.9559(4) 0.126(2) Uani 1 1 d D . .
H6F H 1.211(9) 1.316(9) 0.911(5) 0.25(6) Uiso 1 1 d D . .
H31B H 1.253(9) 1.523(7) 0.957(6) 0.24(6) Uiso 1 1 d D . .
H31A H 1.199(5) 1.424(8) 1.010(5) 0.16(5) Uiso 1 1 d D . .
H31C H 1.342(12) 1.534(7) 1.047(3) 0.35(9) Uiso 1 1 d D . .

loop_
_atom_site_aniso_label
_atom_site_aniso_U_11
_atom_site_aniso_U_22
_atom_site_aniso_U_33
_atom_site_aniso_U_23
_atom_site_aniso_U_13
_atom_site_aniso_U_12
Re 0.04301(14) 0.04450(15) 0.04162(15) 0.01084(10) 0.00763(10) 0.01509(11)
S1 0.0352(8) 0.0524(9) 0.0500(9) 0.0183(8) 0.0061(7) 0.0081(7)
S2 0.0400(9) 0.0673(11) 0.0591(10) 0.0282(9) 0.0060(8) 0.0194(8)
S3 0.0436(9) 0.0615(10) 0.0557(10) 0.0233(8) 0.0093(8) 0.0204(8)
S4 0.0411(9) 0.0489(9) 0.0463(9) 0.0181(7) 0.0031(7) 0.0092(7)
O1 0.070(3) 0.058(3) 0.049(3) -0.005(2) 0.013(2) 0.023(2)
O2 0.071(4) 0.076(3) 0.068(3) 0.007(3) -0.015(3) -0.013(3)
O3 0.061(3) 0.049(3) 0.043(2) 0.004(2) -0.004(2) 0.025(2)
O4 0.061(3) 0.051(3) 0.056(3) 0.011(2) 0.001(2) 0.009(2)
O5 0.058(3) 0.062(3) 0.048(3) 0.000(2) 0.017(2) 0.009(2)
N1 0.078(4) 0.064(4) 0.048(3) 0.006(3) 0.030(3) 0.013(3)
N2 0.059(4) 0.056(4) 0.041(3) 0.006(3) 0.013(3) 0.016(3)
N3 0.055(3) 0.054(3) 0.045(3) 0.016(3) 0.004(3) 0.019(3)
N4 0.060(3) 0.052(3) 0.041(3) 0.016(3) 0.014(3) 0.026(3)
N5 0.045(3) 0.037(3) 0.049(3) 0.005(2) 0.012(2) 0.009(2)
C1 0.038(3) 0.048(3) 0.038(3) 0.010(3) 0.007(3) 0.014(3)
C2 0.036(3) 0.056(4) 0.041(3) 0.019(3) 0.012(3) 0.014(3)
C3 0.064(5) 0.053(4) 0.044(4) 0.022(3) 0.013(4) 0.006(4)
C4 0.149(8) 0.061(5) 0.072(5) 0.021(4) 0.062(5) 0.029(5)
C5 0.120(7) 0.089(5) 0.057(5) 0.022(4) 0.042(5) 0.051(5)
C6 0.097(6) 0.086(5) 0.049(4) 0.021(4) 0.024(4) 0.037(5)
C7 0.047(4) 0.071(5) 0.066(5) 0.017(4) 0.000(3) 0.013(4)
C8 0.055(4) 0.075(5) 0.052(4) 0.019(4) -0.007(3) 0.012(4)
C9 0.059(4) 0.069(4) 0.039(4) 0.013(3) 0.001(3) 0.016(4)
C10 0.037(3) 0.054(4) 0.045(4) 0.012(3) 0.001(3) 0.013(3)
C11 0.051(4) 0.041(3) 0.048(4) 0.018(3) 0.010(3) 0.019(3)
C12 0.047(4) 0.032(3) 0.044(3) 0.008(3) 0.008(3) 0.009(3)
C13 0.045(4) 0.059(4) 0.046(4) 0.020(3) 0.020(3) 0.023(3)
C14 0.086(5) 0.065(4) 0.050(4) 0.023(3) 0.019(4) 0.038(4)
C15 0.155(10) 0.122(8) 0.146(9) 0.079(7) 0.082(8) 0.098(8)
C16 0.110(8) 0.133(9) 0.266(14) 0.077(9) 0.091(9) 0.080(8)
C17 0.235(12) 0.157(9) 0.167(10) 0.099(8) 0.094(9) 0.161(10)
C18 0.052(4) 0.062(4) 0.039(4) 0.011(3) 0.006(3) 0.020(3)
C19 0.079(5) 0.078(5) 0.047(4) 0.021(4) 0.024(4) 0.043(4)
C20 0.083(6) 0.190(10) 0.098(7) 0.022(7) 0.040(5) 0.069(7)
C21 0.139(8) 0.101(6) 0.060(5) 0.006(5) 0.031(5) 0.059(6)
C22 0.054(4) 0.041(4) 0.044(4) 0.012(3) 0.013(3) 0.015(3)
C23 0.051(4) 0.048(4) 0.052(4) -0.005(3) 0.014(3) 0.010(3)
C24 0.067(5) 0.041(4) 0.094(6) 0.006(4) 0.038(4) 0.015(3)
C25 0.107(7) 0.070(5) 0.138(8) 0.033(5) 0.015(6) 0.048(5)
C26 0.089(6) 0.066(5) 0.130(7) -0.024(5) 0.029(5) 0.022(5)
C27 0.051(4) 0.039(3) 0.067(4) 0.007(3) 0.025(3) 0.007(3)
C28 0.068(5) 0.094(6) 0.180(9) 0.070(6) 0.056(6) 0.044(5)
C29 0.108(9) 0.217(13) 0.46(2) 0.249(16) 0.123(12) 0.095(9)
C30 0.063(5) 0.100(6) 0.177(9) 0.052(6) 0.051(6) 0.041(5)
C31 0.169(13) 0.098(8) 0.167(11) -0.007(9) -0.027(10) 0.060(9)
O6 0.147(6) 0.085(4) 0.123(5) -0.002(4) -0.056(5) 0.055(4)

loop_
_atom_type_symbol
_atom_type_description
_atom_type_scat_dispersion_real
_atom_type_scat_dispersion_imag
_atom_type_scat_source
C C 0.0033 0.0016 'International Tables Vol C Tables 4.2.6.8 and 6.1.1.4'
H H 0.0000 0.0000 'International Tables Vol C Tables 4.2.6.8 and 6.1.1.4'
N N 0.0061 0.0033 'International Tables Vol C Tables 4.2.6.8 and 6.1.1.4'
O O 0.0106 0.0060 'International Tables Vol C Tables 4.2.6.8 and 6.1.1.4'
S S 0.1246 0.1234 'International Tables Vol C Tables 4.2.6.8 and 6.1.1.4'
Re Re -1.0185 7.2310 'International Tables Vol C Tables 4.2.6.8 and 6.1.1.4'

loop_
_geom_angle_atom_site_label_1
_geom_angle_atom_site_label_2
_geom_angle_atom_site_label_3
_geom_angle
_geom_angle_site_symmetry_1
_geom_angle_site_symmetry_3
_geom_angle_publ_flag
O1 Re S2 107.96(15) . . ?
O1 Re S4 107.88(15) . . ?
S2 Re S4 144.11(6) . . ?
O1 Re S1 107.61(15) . . ?
S2 Re S1 85.43(6) . . ?
S4 Re S1 85.66(5) . . ?
O1 Re S3 108.98(15) . . ?
S2 Re S3 81.17(6) . . ?
S4 Re S3 85.58(5) . . ?
S1 Re S3 143.33(6) . . ?
C1 S1 Re 103.04(17) . . ?
C2 S2 Re 108.92(18) . . ?
C11 S3 Re 108.19(18) . . ?
C12 S4 Re 101.50(18) . . ?
C3 N1 C4 124.5(6) . . ?
C7 N2 C6 112.1(5) . . ?
C10 N3 C9 123.1(5) . . ?
C13 N4 C18 126.3(5) . . ?
C13 N4 C14 117.7(5) . . ?
C18 N4 C14 116.0(5) . . ?
C22 N5 C27 118.9(5) . . ?
C22 N5 C23 125.9(5) . . ?
C27 N5 C23 115.2(5) . . ?
C2 C1 C13 112.9(5) . . ?
C2 C1 S1 110.9(4) . . ?
C13 C1 S1 110.1(3) . . ?
C3 C2 C1 120.3(5) . . ?
C3 C2 S2 105.4(4) . . ?
C1 C2 S2 110.0(4) . . ?
O2 C3 N1 122.7(6) . . ?
O2 C3 C2 119.7(6) . . ?
N1 C3 C2 117.4(6) . . ?
N1 C4 C5 110.5(5) . . ?
C6 C5 C4 112.3(7) . . ?
C5 C6 N2 111.9(6) . . ?
N2 C7 C8 112.3(5) . . ?
C9 C8 C7 116.2(5) . . ?
N3 C9 C8 113.7(5) . . ?
O3 C10 N3 121.6(5) . . ?
O3 C10 C11 123.3(5) . . ?
N3 C10 C11 114.9(5) . . ?
C12 C11 C10 117.8(4) . . ?
C12 C11 S3 109.6(4) . . ?
C10 C11 S3 106.0(4) . . ?
C11 C12 C22 114.3(5) . . ?
C11 C12 S4 112.5(4) . . ?
C22 C12 S4 110.3(4) . . ?
O4 C13 N4 121.9(5) . . ?
O4 C13 C1 119.3(5) . . ?
N4 C13 C1 118.8(6) . . ?
C15 C14 N4 114.5(5) . . ?
C16 C15 C14 120.0(8) . . ?
C16 C15 C17 113.7(8) . . ?
C14 C15 C17 112.0(7) . . ?
N4 C18 C19 112.9(5) . . ?
C20 C19 C21 111.9(6) . . ?
C20 C19 C18 112.8(6) . . ?
C21 C19 C18 108.1(6) . . ?
O5 C22 N5 121.5(5) . . ?
O5 C22 C12 119.6(5) . . ?
N5 C22 C12 118.9(5) . . ?
N5 C23 C24 114.4(5) . . ?
C25 C24 C26 111.5(6) . . ?
C25 C24 C23 113.8(6) . . ?
C26 C24 C23 109.1(6) . . ?
N5 C27 C28 114.5(5) . . ?
C29 C28 C27 124.7(8) . . ?
C29 C28 C30 117.0(7) . . ?
C27 C28 C30 109.2(6) . . ?

loop_
_geom_bond_atom_site_label_1
_geom_bond_atom_site_label_2
_geom_bond_distance
_geom_bond_site_symmetry_2
_geom_bond_publ_flag
Re O1 1.673(4) . ?
Re S2 2.3079(19) . ?
Re S4 2.3110(19) . ?
Re S1 2.3197(17) . ?
Re S3 2.3227(18) . ?
S1 C1 1.857(5) . ?
S2 C2 1.849(5) . ?
S3 C11 1.852(6) . ?
S4 C12 1.848(5) . ?
O2 C3 1.222(7) . ?
O3 C10 1.233(6) . ?
O4 C13 1.228(7) . ?
O5 C22 1.240(6) . ?
N1 C3 1.336(7) . ?
N1 C4 1.451(7) . ?
N2 C7 1.482(7) . ?
N2 C6 1.500(8) . ?
N3 C10 1.341(7) . ?
N3 C9 1.445(7) . ?
N4 C13 1.334(7) . ?
N4 C18 1.466(7) . ?
N4 C14 1.470(7) . ?
N5 C22 1.326(7) . ?
N5 C27 1.470(6) . ?
N5 C23 1.477(6) . ?
C1 C2 1.519(7) . ?
C1 C13 1.533(7) . ?
C2 C3 1.510(8) . ?
C4 C5 1.529(8) . ?
C5 C6 1.455(9) . ?
C7 C8 1.515(8) . ?
C8 C9 1.499(8) . ?
C10 C11 1.511(7) . ?
C11 C12 1.507(7) . ?
C12 C22 1.522(7) . ?
C14 C15 1.465(9) . ?
C15 C16 1.383(11) . ?
C15 C17 1.516(10) . ?
C18 C19 1.543(7) . ?
C19 C20 1.477(9) . ?
C19 C21 1.523(9) . ?
C23 C24 1.522(8) . ?
C24 C25 1.512(9) . ?
C24 C26 1.519(9) . ?
C27 C28 1.509(9) . ?
C28 C29 1.285(10) . ?
C28 C30 1.531(9) . ?
C31 O6 1.352(12) . ?
